data_7218042
loop_
_publ_author_name
'Li, Xiao-Tong'
'Li, Jing'
'Li, Meng'
'Liu, Ying-Ying'
'Song, Shu-Yan'
'Ma, Jian-Fang'

_publ_section_title
;
 An unusual lamellar framework constructed from a
 tetracarboxylatocalix[4]arene with highly efficient metal-ion exchange
;
_journal_issue 40
_journal_name_full CrystEngComm
_journal_page_first 9520
_journal_paper_doi 10.1039/C4CE01463D
_journal_volume 16
_journal_year 2014
_chemical_formula_moiety 'C66 H92 Cd2 N2 O19, H2O'
_chemical_formula_sum 'C66 H94 Cd2 N2 O20'
_chemical_formula_weight 1460.23
_chemical_name_systematic
;
 ?
;
_space_group_IT_number 2
_symmetry_cell_setting triclinic
_symmetry_space_group_name_Hall '-P 1'
_symmetry_space_group_name_H-M 'P -1'
_atom_sites_solution_hydrogens geom
_atom_sites_solution_primary direct
_atom_sites_solution_secondary difmap
_audit_creation_method SHELXL-97
_cell_angle_alpha 84.880(6)
_cell_angle_beta 80.637(4)
_cell_angle_gamma 71.171(3)
_cell_formula_units_Z 2
_cell_length_a 11.9388(14)
_cell_length_b 15.036(2)
_cell_length_c 20.9814(12)
_cell_measurement_reflns_used 4493
_cell_measurement_temperature 293(2)
_cell_measurement_theta_max 1.00000
_cell_measurement_theta_min 0.95342
_cell_volume 3514.6(7)
_computing_cell_refinement 'CrysAlisPro(1.171.35.21) (Agilent Tech., 2012)'
_computing_data_collection 'CrysAlisPro(1.171.35.21) (Agilent Tech., 2012)'
_computing_data_reduction 'CrysAlisPro(1.171.35.21) (Agilent Tech., 2012)'
_computing_structure_refinement 'SHELXL-97 (Sheldrick, 2008)'
_computing_structure_solution 'SHELXL-97 (Sheldrick, 2008)'
_diffrn_ambient_temperature 293(2)
_diffrn_detector_area_resol_mean 10.0
_diffrn_measured_fraction_theta_full 0.977
_diffrn_measured_fraction_theta_max 0.977
_diffrn_measurement_device_type 'Oxford Diffraction Gemini R Ultra'
_diffrn_measurement_method '\w scan'
_diffrn_radiation_monochromator graphite
_diffrn_radiation_source 'fine-focus sealed tube'
_diffrn_radiation_type MoK\a
_diffrn_radiation_wavelength 0.71073
_diffrn_reflns_av_R_equivalents 0.0574
_diffrn_reflns_av_sigmaI/netI 0.1046
_diffrn_reflns_limit_h_max 14
_diffrn_reflns_limit_h_min -14
_diffrn_reflns_limit_k_max 15
_diffrn_reflns_limit_k_min -17
_diffrn_reflns_limit_l_max 24
_diffrn_reflns_limit_l_min -24
_diffrn_reflns_number 21788
_diffrn_reflns_theta_full 25.00
_diffrn_reflns_theta_max 25.03
_diffrn_reflns_theta_min 2.86
_exptl_absorpt_coefficient_mu 0.675
_exptl_absorpt_correction_T_max 0.9670
_exptl_absorpt_correction_T_min 0.8768
_exptl_absorpt_correction_type multi-scan
_exptl_absorpt_process_details
;
CrysAlis (Oxford Diffraction, 2006)
;
_exptl_crystal_colour colorless
_exptl_crystal_density_diffrn 1.380
_exptl_crystal_density_method 'not measured'
_exptl_crystal_description needle
_exptl_crystal_F_000 1520
_exptl_crystal_size_max 0.20
_exptl_crystal_size_mid 0.05
_exptl_crystal_size_min 0.05
_refine_diff_density_max 1.019
_refine_diff_density_min -0.926
_refine_diff_density_rms 0.108
_refine_ls_extinction_method none
_refine_ls_goodness_of_fit_ref 1.114
_refine_ls_hydrogen_treatment mixed
_refine_ls_matrix_type full
_refine_ls_number_parameters 846
_refine_ls_number_reflns 12125
_refine_ls_number_restraints 37
_refine_ls_restrained_S_all 1.115
_refine_ls_R_factor_all 0.1333
_refine_ls_R_factor_gt 0.0871
_refine_ls_shift/su_max 0.003
_refine_ls_shift/su_mean 0.000
_refine_ls_structure_factor_coef Fsqd
_refine_ls_weighting_details 'calc w=1/[\s^2^(Fo^2^)+(0.0580P)^2^+12.8000P] where P=(Fo^2^+2Fc^2^)/3'
_refine_ls_weighting_scheme calc
_refine_ls_wR_factor_gt 0.1744
_refine_ls_wR_factor_ref 0.1965
_reflns_number_gt 8091
_reflns_number_total 12125
_reflns_threshold_expression >2\s(I)
_cod_data_source_file c4ce01463d2.cif
_cod_data_source_block Compound-3
_cod_depositor_comments 'Adding full bibliography for 7218040--7218042.cif.'
_cod_original_sg_symbol_H-M p-1
_cod_database_code 7218042

loop_
_symmetry_equiv_pos_as_xyz
'x, y, z'
'-x, -y, -z'

loop_
_atom_site_label
_atom_site_type_symbol
_atom_site_fract_x
_atom_site_fract_y
_atom_site_fract_z
_atom_site_U_iso_or_equiv
_atom_site_adp_type
_atom_site_occupancy
_atom_site_symmetry_multiplicity
_atom_site_calc_flag
_atom_site_refinement_flags
_atom_site_disorder_assembly
_atom_site_disorder_group
Cd1 Cd 0.43673(5) 0.08562(4) 0.55384(3) 0.03367(18) Uani 1 1 d . . .
Cd2 Cd -0.07155(6) 0.76594(5) 0.34226(4) 0.0536(2) Uani 1 1 d . . .
C1 C 0.6420(7) 0.2987(5) 0.2840(4) 0.0346(19) Uani 1 1 d . A .
C2 C 0.5585(7) 0.3707(5) 0.2412(4) 0.0365(19) Uani 1 1 d . . .
H2 H 0.4764 0.3754 0.2604 0.044 Uiso 1 1 calc R . .
C3 C 0.5696(7) 0.4690(6) 0.2408(4) 0.041(2) Uani 1 1 d . A .
C4 C 0.4670(7) 0.5461(6) 0.2489(5) 0.045(2) Uani 1 1 d . . .
C5 C 0.4774(8) 0.6344(6) 0.2452(5) 0.060(3) Uani 1 1 d . A .
H5 H 0.4088 0.6860 0.2517 0.072 Uiso 1 1 calc R . .
C6 C 0.5861(8) 0.6482(6) 0.2323(5) 0.053(2) Uani 1 1 d . . .
C7 C 0.6909(7) 0.5735(6) 0.2218(4) 0.043(2) Uani 1 1 d . A .
C8 C 0.8113(7) 0.5913(6) 0.2054(4) 0.043(2) Uani 1 1 d . . .
H8 H 0.7977 0.6559 0.2173 0.052 Uiso 1 1 calc R A .
C9 C 0.9067(7) 0.5288(5) 0.2437(4) 0.0352(19) Uani 1 1 d . A .
C10 C 0.9189(7) 0.5575(5) 0.3016(4) 0.0358(19) Uani 1 1 d . . .
C11 C 1.0083(8) 0.5086(5) 0.3382(4) 0.042(2) Uani 1 1 d . A .
H11 H 1.0124 0.5311 0.3773 0.051 Uiso 1 1 calc R . .
C12 C 1.0901(7) 0.4266(5) 0.3157(4) 0.035(2) Uani 1 1 d . . .
C13 C 1.0851(7) 0.3922(5) 0.2557(4) 0.0343(19) Uani 1 1 d . A .
C14 C 1.1812(6) 0.3022(6) 0.2301(4) 0.0334(18) Uani 1 1 d . . .
H14 H 1.2574 0.3050 0.2401 0.040 Uiso 1 1 calc R A .
C15 C 1.1641(6) 0.2161(5) 0.2628(4) 0.0331(18) Uani 1 1 d . A .
C16 C 1.2546(7) 0.1455(5) 0.2903(4) 0.0355(19) Uani 1 1 d . . .
C17 C 1.2385(7) 0.0645(5) 0.3187(4) 0.040(2) Uani 1 1 d U A .
H17 H 1.2966 0.0226 0.3409 0.048 Uiso 1 1 calc R . .
C18 C 1.1319(7) 0.0455(5) 0.3136(4) 0.039(2) Uani 1 1 d . . .
C19 C 1.0411(7) 0.1109(5) 0.2846(4) 0.0316(18) Uani 1 1 d . A .
C20 C 0.9303(7) 0.0885(5) 0.2715(4) 0.0349(19) Uani 1 1 d . . .
H20 H 0.9308 0.0285 0.2942 0.042 Uiso 1 1 calc R A .
C21 C 0.8167(7) 0.1622(5) 0.2981(4) 0.0347(19) Uani 1 1 d . A .
C22 C 0.7791(7) 0.1645(5) 0.3640(4) 0.0336(19) Uani 1 1 d . . .
C23 C 0.6763(7) 0.2331(5) 0.3912(4) 0.0372(19) Uani 1 1 d . A .
H23 H 0.6523 0.2331 0.4357 0.045 Uiso 1 1 calc R . .
C24 C 0.6107(7) 0.3011(5) 0.3506(4) 0.0364(19) Uani 1 1 d . . .
C25 C 0.6790(7) 0.4853(5) 0.2283(4) 0.0358(19) Uani 1 1 d . . .
H25 H 0.7480 0.4337 0.2241 0.043 Uiso 1 1 calc R A .
C26 C 0.9919(7) 0.4442(5) 0.2230(4) 0.0337(18) Uani 1 1 d . . .
H26 H 0.9853 0.4214 0.1844 0.040 Uiso 1 1 calc R A .
C27 C 1.0589(7) 0.1936(5) 0.2614(4) 0.0335(18) Uani 1 1 d . . .
H27 H 0.9971 0.2383 0.2433 0.040 Uiso 1 1 calc R A .
C28 C 0.7449(7) 0.2288(5) 0.2590(4) 0.0357(19) Uani 1 1 d . . .
H28 H 0.7664 0.2265 0.2144 0.043 Uiso 1 1 calc R A .
C29 C 0.2565(8) 0.5943(7) 0.2389(6) 0.065(3) Uani 1 1 d . . .
H29A H 0.2118 0.5603 0.2220 0.078 Uiso 1 1 calc R . .
H29B H 0.2824 0.6327 0.2037 0.078 Uiso 1 1 calc R . .
C30 C 0.1751(9) 0.6576(7) 0.2901(6) 0.059(3) Uani 1 1 d . . .
C31 C 0.5029(15) 0.8151(10) 0.2586(9) 0.074(4) Uani 0.776(15) 1 d PU A 1
C31' C 0.499(3) 0.819(2) 0.2220(18) 0.026(9) Uiso 0.224(15) 1 d PD A 2
C32 C 0.7432(8) 0.6428(6) 0.3705(5) 0.052(2) Uani 1 1 d . . .
H32A H 0.7685 0.5998 0.4065 0.063 Uiso 1 1 calc R A .
H32B H 0.6903 0.6206 0.3502 0.063 Uiso 1 1 calc R . .
C33 C 0.6773(8) 0.7413(6) 0.3949(5) 0.048(2) Uani 1 1 d . . .
C34 C 1.2106(9) 0.4138(7) 0.3981(5) 0.061(3) Uani 1 1 d . . .
H34A H 1.2787 0.3705 0.4150 0.091 Uiso 1 1 calc R A .
H34B H 1.1426 0.4269 0.4314 0.091 Uiso 1 1 calc R . .
H34C H 1.2273 0.4712 0.3835 0.091 Uiso 1 1 calc R . .
C35 C 1.3896(8) 0.1800(6) 0.3463(5) 0.054(3) Uani 1 1 d . . .
H35A H 1.3160 0.2197 0.3695 0.064 Uiso 1 1 calc R A .
H35B H 1.4443 0.2167 0.3369 0.064 Uiso 1 1 calc R . .
C36 C 1.4426(8) 0.0980(7) 0.3909(5) 0.043(2) Uani 1 1 d . A .
C37 C 1.2089(9) -0.1148(6) 0.3508(6) 0.062(3) Uani 1 1 d . . .
H37A H 1.1819 -0.1667 0.3685 0.093 Uiso 1 1 calc R A .
H37B H 1.2516 -0.0991 0.3809 0.093 Uiso 1 1 calc R . .
H37C H 1.2609 -0.1320 0.3109 0.093 Uiso 1 1 calc R . .
C38 C 0.8112(7) 0.0896(6) 0.4692(4) 0.040(2) Uani 1 1 d . . .
H38A H 0.7866 0.1514 0.4871 0.047 Uiso 1 1 calc R A .
H38B H 0.8763 0.0492 0.4908 0.047 Uiso 1 1 calc R . .
C39 C 0.7059(7) 0.0500(5) 0.4828(4) 0.0353(19) Uani 1 1 d . A .
C40 C 0.4954(12) 0.3938(10) 0.4393(6) 0.104(5) Uani 1 1 d . . .
H40A H 0.4221 0.4440 0.4491 0.156 Uiso 1 1 calc R A .
H40B H 0.5612 0.4132 0.4467 0.156 Uiso 1 1 calc R . .
H40C H 0.4930 0.3395 0.4667 0.156 Uiso 1 1 calc R . .
C41 C 0.8511(8) 0.5888(7) 0.1316(5) 0.055(3) Uani 1 1 d . A .
H41A H 0.8708 0.5248 0.1181 0.066 Uiso 1 1 calc R . .
H41B H 0.7850 0.6277 0.1100 0.066 Uiso 1 1 calc R . .
C42 C 0.9573(10) 0.6228(8) 0.1109(6) 0.076(3) Uani 1 1 d . . .
H42A H 1.0265 0.5783 0.1272 0.091 Uiso 1 1 calc R A .
H42B H 0.9421 0.6827 0.1300 0.091 Uiso 1 1 calc R . .
C43 C 0.9854(14) 0.6345(12) 0.0372(7) 0.111(5) Uani 1 1 d U A .
H43A H 1.0031 0.5736 0.0189 0.133 Uiso 1 1 calc R . .
H43B H 0.9138 0.6759 0.0213 0.133 Uiso 1 1 calc R . .
C44 C 1.0846(18) 0.6718(19) 0.0123(9) 0.181(10) Uani 1 1 d U . .
H44A H 1.0731 0.7273 0.0360 0.218 Uiso 1 1 calc R A .
H44B H 1.1579 0.6254 0.0226 0.218 Uiso 1 1 calc R . .
C45 C 1.102(2) 0.6963(18) -0.0545(10) 0.192(10) Uani 1 1 d . A .
H45A H 1.1734 0.7146 -0.0645 0.288 Uiso 1 1 calc R . .
H45B H 1.0348 0.7478 -0.0650 0.288 Uiso 1 1 calc R . .
H45C H 1.1108 0.6432 -0.0792 0.288 Uiso 1 1 calc R . .
C46 C 1.1957(8) 0.2963(6) 0.1572(4) 0.048(2) Uani 1 1 d . A .
H46A H 1.1231 0.2904 0.1456 0.057 Uiso 1 1 calc R . .
H46B H 1.2055 0.3545 0.1372 0.057 Uiso 1 1 calc R . .
C47 C 1.2999(10) 0.2156(7) 0.1304(5) 0.065(3) Uani 1 1 d . . .
H47A H 1.2958 0.1581 0.1542 0.078 Uiso 1 1 calc R A .
H47B H 1.3735 0.2256 0.1370 0.078 Uiso 1 1 calc R . .
C48 C 1.3034(15) 0.2037(11) 0.0588(7) 0.108(5) Uani 1 1 d D A .
C49 C 1.418(2) 0.1305(17) 0.0313(11) 0.150(10) Uani 0.776(15) 1 d PU A 1
C50 C 1.426(4) 0.124(3) -0.0385(14) 0.25(2) Uani 0.776(15) 1 d PU A 1
C49' C 1.262(8) 0.122(4) 0.051(4) 0.14(3) Uiso 0.224(15) 1 d PD A 2
C50' C 1.251(16) 0.144(9) -0.019(4) 0.28(7) Uiso 0.224(15) 1 d PD A 2
C51 C 0.9443(8) 0.0742(6) 0.1999(4) 0.047(2) Uani 1 1 d . A .
H51A H 0.9546 0.1302 0.1763 0.057 Uiso 1 1 calc R . .
H51B H 0.8713 0.0667 0.1899 0.057 Uiso 1 1 calc R . .
C52 C 1.0503(10) -0.0114(8) 0.1762(6) 0.074(3) Uani 1 1 d . . .
H52A H 1.1222 -0.0065 0.1893 0.089 Uiso 1 1 calc R A .
H52B H 1.0366 -0.0679 0.1971 0.089 Uiso 1 1 calc R . .
C53 C 1.0698(14) -0.0208(11) 0.1062(7) 0.110(5) Uani 1 1 d . A .
H53A H 1.0798 0.0367 0.0850 0.132 Uiso 1 1 calc R . .
H53B H 0.9998 -0.0295 0.0931 0.132 Uiso 1 1 calc R . .
C54 C 1.186(2) -0.1083(17) 0.0829(11) 0.224(13) Uani 1 1 d U . .
H54A H 1.2548 -0.1037 0.0997 0.268 Uiso 1 1 calc R A .
H54B H 1.1725 -0.1668 0.0996 0.268 Uiso 1 1 calc R . .
C55 C 1.211(4) -0.108(3) 0.0078(16) 0.303(19) Uani 1 1 d U A .
C56 C 0.5752(9) 0.3375(7) 0.1720(5) 0.053(2) Uani 1 1 d . . .
H56A H 0.6522 0.3398 0.1499 0.064 Uiso 1 1 calc R . .
H56B H 0.5765 0.2725 0.1743 0.064 Uiso 1 1 calc R . .
C57 C 0.4793(9) 0.3949(6) 0.1323(5) 0.060(3) Uani 1 1 d . . .
H57A H 0.4031 0.3882 0.1523 0.072 Uiso 1 1 calc R . .
H57B H 0.4732 0.4607 0.1330 0.072 Uiso 1 1 calc R . .
C58 C 0.5017(12) 0.3673(9) 0.0637(6) 0.084(4) Uani 1 1 d . . .
H58A H 0.5103 0.3009 0.0638 0.101 Uiso 1 1 calc R . .
H58B H 0.5779 0.3746 0.0443 0.101 Uiso 1 1 calc R . .
C59 C 0.4111(14) 0.4185(13) 0.0203(7) 0.121(6) Uani 1 1 d U . .
H59A H 0.3347 0.4108 0.0387 0.145 Uiso 1 1 calc R . .
H59B H 0.4020 0.4851 0.0195 0.145 Uiso 1 1 calc R . .
C60 C 0.4403(18) 0.3874(15) -0.0470(7) 0.157(8) Uani 1 1 d U . .
H60A H 0.3772 0.4228 -0.0710 0.235 Uiso 1 1 calc R . .
H60B H 0.4488 0.3217 -0.0470 0.235 Uiso 1 1 calc R . .
H60C H 0.5138 0.3976 -0.0666 0.235 Uiso 1 1 calc R . .
C61 C -0.2398(11) 0.9262(9) 0.2568(7) 0.081(3) Uani 1 1 d . . .
H61 H -0.2713 0.9577 0.2950 0.097 Uiso 1 1 calc R . .
C62 C -0.3916(13) 1.0435(11) 0.2044(8) 0.123(6) Uani 1 1 d . . .
H62A H -0.4148 1.0536 0.1620 0.185 Uiso 1 1 calc R . .
H62B H -0.3689 1.0959 0.2143 0.185 Uiso 1 1 calc R . .
H62C H -0.4575 1.0377 0.2356 0.185 Uiso 1 1 calc R . .
C63 C -0.2436(17) 0.9080(13) 0.1479(8) 0.137(6) Uani 1 1 d U . .
H63A H -0.2900 0.9386 0.1142 0.205 Uiso 1 1 calc R . .
H63B H -0.2465 0.8448 0.1553 0.205 Uiso 1 1 calc R . .
H63C H -0.1622 0.9067 0.1351 0.205 Uiso 1 1 calc R . .
C64 C 0.033(2) 0.6619(15) 0.4746(9) 0.097(6) Uani 0.776(15) 1 d PU A 1
C65 C -0.055(2) 0.7830(16) 0.5584(11) 0.119(7) Uani 0.776(15) 1 d PU A 1
C66 C 0.117(3) 0.671(2) 0.5684(12) 0.205(18) Uani 0.776(15) 1 d P A 1
C64' C -0.065(4) 0.724(3) 0.487(2) 0.046(11) Uiso 0.224(15) 1 d P A 2
C65' C -0.122(3) 0.765(2) 0.5448(16) 0.030(9) Uiso 0.224(15) 1 d P A 2
C66' C 0.139(4) 0.603(3) 0.512(2) 0.053(12) Uiso 0.224(15) 1 d P A 2
O1 O 0.0763(6) 0.7047(5) 0.2696(4) 0.087(3) Uani 1 1 d . . .
O2 O 0.1997(8) 0.6616(6) 0.3432(5) 0.089(3) Uani 1 1 d . . .
O3 O 0.6323(5) 0.0809(4) 0.5292(3) 0.0473(15) Uani 1 1 d . . .
O4 O 0.7085(5) -0.0134(4) 0.4460(3) 0.0442(14) Uani 1 1 d . . .
O5 O 1.4317(6) 0.1160(5) 0.4479(3) 0.0650(19) Uani 1 1 d . . .
O6 O 1.4974(5) 0.0193(4) 0.3664(3) 0.0538(17) Uani 1 1 d . . .
O7 O 0.7281(6) 0.8015(4) 0.3859(3) 0.0589(18) Uani 1 1 d . . .
O8 O 0.5764(7) 0.7552(5) 0.4233(4) 0.077(2) Uani 1 1 d . . .
O9 O -0.1516(8) 0.8565(6) 0.2573(5) 0.103(3) Uani 1 1 d . . .
O10 O -0.0484(7) 0.6821(5) 0.4409(4) 0.075(2) Uani 1 1 d U . .
O11 O 0.6032(8) 0.7385(6) 0.2338(7) 0.059(3) Uani 0.776(15) 1 d PU A 1
O11' O 0.598(2) 0.7365(18) 0.2014(13) 0.027(7) Uiso 0.224(15) 1 d PD A 2
O12 O 0.3598(6) 0.5278(4) 0.2613(4) 0.070(2) Uani 1 1 d . . .
O13 O 0.5104(5) 0.3710(4) 0.3735(3) 0.0488(15) Uani 1 1 d . A .
O14 O 0.8531(5) 0.0970(4) 0.4015(3) 0.0379(13) Uani 1 1 d . A .
O15 O 1.1100(5) -0.0369(4) 0.3396(3) 0.0522(17) Uani 1 1 d . A .
O16 O 1.3644(5) 0.1593(4) 0.2873(3) 0.0438(14) Uani 1 1 d . A .
O17 O 1.1857(5) 0.3734(4) 0.3453(3) 0.0482(15) Uani 1 1 d . A .
O18 O 0.8442(5) 0.6452(4) 0.3253(3) 0.0460(15) Uani 1 1 d . . .
N1 N -0.2919(9) 0.9588(7) 0.2064(6) 0.082(3) Uani 1 1 d U . .
N2 N 0.0293(9) 0.6965(7) 0.5280(5) 0.074(3) Uani 1 1 d . . .
O2W O 0.3522(11) 0.6813(10) 0.4354(5) 0.144(4) Uani 1 1 d . . .
O1W O -0.0696(6) 0.8882(4) 0.3959(4) 0.0649(19) Uani 1 1 d D . .
H1B H -0.025(7) 0.913(7) 0.367(4) 0.097 Uiso 1 1 d D . .
H1A H -0.145(3) 0.921(6) 0.397(5) 0.097 Uiso 1 1 d D . .

loop_
_atom_site_aniso_label
_atom_site_aniso_U_11
_atom_site_aniso_U_22
_atom_site_aniso_U_33
_atom_site_aniso_U_23
_atom_site_aniso_U_13
_atom_site_aniso_U_12
Cd1 0.0226(3) 0.0213(3) 0.0523(4) 0.0016(3) -0.0048(3) -0.0014(2)
Cd2 0.0341(4) 0.0345(4) 0.0875(6) -0.0011(4) -0.0092(4) -0.0047(3)
C1 0.019(4) 0.029(4) 0.058(6) 0.006(4) -0.008(4) -0.012(4)
C2 0.025(4) 0.031(4) 0.052(5) 0.007(4) -0.014(4) -0.005(4)
C3 0.024(5) 0.038(5) 0.056(5) 0.007(4) -0.012(4) -0.004(4)
C4 0.023(5) 0.035(5) 0.071(6) 0.003(4) -0.003(4) -0.005(4)
C5 0.026(5) 0.036(5) 0.104(8) 0.008(5) 0.003(5) 0.001(4)
C6 0.033(5) 0.026(5) 0.090(7) 0.009(5) -0.005(5) -0.002(4)
C7 0.028(5) 0.034(5) 0.063(6) 0.012(4) -0.009(4) -0.005(4)
C8 0.033(5) 0.023(4) 0.072(6) 0.010(4) -0.018(4) -0.004(4)
C9 0.024(4) 0.029(4) 0.053(5) 0.004(4) -0.001(4) -0.012(4)
C10 0.030(5) 0.024(4) 0.052(5) 0.000(4) 0.001(4) -0.009(4)
C11 0.035(5) 0.026(4) 0.060(6) -0.006(4) -0.009(4) 0.000(4)
C12 0.026(4) 0.017(4) 0.068(6) -0.001(4) -0.031(4) -0.001(3)
C13 0.021(4) 0.022(4) 0.059(5) 0.003(4) -0.004(4) -0.008(3)
C14 0.011(4) 0.045(5) 0.036(4) 0.003(4) -0.001(3) 0.000(3)
C15 0.014(4) 0.035(4) 0.046(5) -0.017(4) -0.009(3) 0.005(3)
C16 0.030(5) 0.034(4) 0.044(5) -0.004(4) -0.015(4) -0.005(4)
C17 0.021(4) 0.025(4) 0.065(5) 0.024(4) -0.002(4) -0.002(3)
C18 0.034(5) 0.024(4) 0.056(5) 0.006(4) -0.011(4) -0.006(4)
C19 0.026(4) 0.026(4) 0.039(4) -0.004(3) 0.000(3) -0.004(3)
C20 0.029(5) 0.027(4) 0.050(5) -0.002(4) -0.005(4) -0.011(4)
C21 0.019(4) 0.025(4) 0.056(5) 0.000(4) -0.004(4) -0.003(3)
C22 0.015(4) 0.026(4) 0.061(6) -0.001(4) -0.009(4) -0.007(3)
C23 0.026(5) 0.035(5) 0.046(5) 0.003(4) -0.003(4) -0.005(4)
C24 0.023(4) 0.031(4) 0.053(5) 0.002(4) -0.007(4) -0.005(4)
C25 0.022(4) 0.021(4) 0.057(5) 0.000(4) -0.011(4) 0.006(3)
C26 0.026(4) 0.022(4) 0.048(5) -0.002(4) -0.007(4) -0.001(3)
C27 0.020(4) 0.029(4) 0.047(5) 0.003(4) -0.009(4) -0.001(3)
C28 0.030(5) 0.030(4) 0.049(5) 0.006(4) -0.013(4) -0.010(4)
C29 0.028(5) 0.050(6) 0.112(9) 0.000(6) -0.009(6) -0.004(5)
C30 0.034(6) 0.040(6) 0.091(8) 0.008(6) 0.006(6) -0.006(5)
C31 0.072(8) 0.048(7) 0.089(9) -0.003(6) -0.005(7) -0.002(6)
C32 0.041(6) 0.035(5) 0.075(7) -0.009(5) 0.007(5) -0.010(4)
C33 0.034(6) 0.039(5) 0.060(6) -0.006(4) 0.002(5) 0.000(4)
C34 0.051(6) 0.051(6) 0.079(7) -0.010(5) -0.031(6) -0.003(5)
C35 0.038(6) 0.043(5) 0.083(7) 0.018(5) -0.028(5) -0.012(4)
C36 0.025(5) 0.055(6) 0.055(6) 0.015(5) -0.012(4) -0.025(5)
C37 0.043(6) 0.035(5) 0.107(8) 0.009(5) -0.024(6) -0.008(5)
C38 0.030(5) 0.038(5) 0.047(5) 0.000(4) -0.004(4) -0.007(4)
C39 0.015(4) 0.027(4) 0.058(5) 0.009(4) -0.009(4) -0.001(3)
C40 0.067(9) 0.119(11) 0.095(10) -0.053(9) -0.025(7) 0.032(8)
C41 0.033(5) 0.063(6) 0.069(7) 0.022(5) -0.014(5) -0.017(5)
C42 0.055(7) 0.066(7) 0.093(9) 0.027(6) -0.006(6) -0.011(6)
C43 0.098(12) 0.126(12) 0.112(11) 0.028(10) -0.012(9) -0.050(10)
C44 0.136(18) 0.32(3) 0.111(13) 0.054(17) 0.008(12) -0.131(19)
C45 0.16(2) 0.27(3) 0.149(18) 0.034(18) 0.026(15) -0.10(2)
C46 0.037(5) 0.044(5) 0.057(6) 0.006(4) -0.007(4) -0.008(4)
C47 0.054(7) 0.051(6) 0.070(7) 0.006(5) 0.004(5) 0.001(5)
C48 0.111(13) 0.116(12) 0.087(10) -0.028(9) 0.006(9) -0.026(10)
C49 0.14(2) 0.15(2) 0.111(13) -0.078(15) 0.008(14) 0.022(17)
C50 0.24(4) 0.36(5) 0.136(17) -0.14(3) 0.00(2) -0.05(4)
C51 0.033(5) 0.037(5) 0.066(6) -0.007(4) 0.001(4) -0.006(4)
C52 0.060(8) 0.070(7) 0.088(8) -0.026(6) 0.003(6) -0.014(6)
C53 0.100(12) 0.119(12) 0.098(10) -0.045(9) -0.007(9) -0.009(10)
C54 0.17(2) 0.23(3) 0.21(2) -0.17(2) 0.029(18) 0.032(19)
C55 0.35(5) 0.32(4) 0.22(2) -0.12(3) 0.03(3) -0.08(4)
C56 0.048(6) 0.048(5) 0.064(6) 0.001(5) -0.021(5) -0.010(5)
C57 0.055(7) 0.038(5) 0.082(7) 0.016(5) -0.035(6) -0.002(5)
C58 0.092(10) 0.089(9) 0.086(9) 0.019(7) -0.033(7) -0.045(8)
C59 0.119(13) 0.178(16) 0.095(9) 0.039(10) -0.064(9) -0.074(13)
C60 0.21(2) 0.23(2) 0.089(9) 0.039(11) -0.084(12) -0.133(19)
C61 0.059(8) 0.076(8) 0.095(9) 0.015(7) -0.001(7) -0.015(7)
C62 0.080(11) 0.109(12) 0.150(14) 0.043(10) -0.030(10) 0.006(9)
C63 0.143(17) 0.150(16) 0.119(12) -0.003(10) -0.043(11) -0.036(13)
C64 0.116(17) 0.115(16) 0.087(13) 0.016(11) -0.031(10) -0.070(15)
C65 0.119(11) 0.120(10) 0.124(10) -0.025(8) 0.003(8) -0.050(8)
C66 0.30(4) 0.31(4) 0.16(2) 0.13(2) -0.16(2) -0.27(3)
O1 0.032(4) 0.067(5) 0.129(7) 0.015(5) 0.004(4) 0.015(4)
O2 0.091(7) 0.075(6) 0.098(6) -0.020(5) 0.007(5) -0.028(5)
O3 0.028(3) 0.046(4) 0.066(4) 0.002(3) -0.005(3) -0.011(3)
O4 0.024(3) 0.042(3) 0.066(4) -0.006(3) 0.003(3) -0.013(3)
O5 0.063(5) 0.080(5) 0.063(5) 0.009(4) -0.014(4) -0.038(4)
O6 0.037(4) 0.041(4) 0.077(4) 0.019(3) -0.023(3) -0.001(3)
O7 0.035(4) 0.037(3) 0.100(5) -0.018(3) -0.004(4) -0.003(3)
O8 0.048(5) 0.058(5) 0.112(6) -0.023(4) 0.023(4) -0.011(4)
O9 0.054(5) 0.084(6) 0.137(8) 0.035(6) -0.010(5) 0.014(5)
O10 0.074(6) 0.069(5) 0.079(5) -0.004(4) -0.015(4) -0.017(4)
O11 0.039(5) 0.032(4) 0.098(7) -0.002(5) 0.000(5) -0.005(4)
O12 0.026(4) 0.042(4) 0.130(6) 0.024(4) -0.002(4) -0.004(3)
O13 0.029(3) 0.047(4) 0.058(4) 0.000(3) -0.008(3) 0.007(3)
O14 0.022(3) 0.033(3) 0.054(4) 0.009(3) -0.007(3) -0.005(2)
O15 0.025(3) 0.030(3) 0.097(5) 0.022(3) -0.014(3) -0.007(3)
O16 0.021(3) 0.048(3) 0.064(4) 0.013(3) -0.015(3) -0.011(3)
O17 0.043(4) 0.036(3) 0.061(4) -0.010(3) -0.023(3) 0.003(3)
O18 0.031(3) 0.024(3) 0.075(4) -0.008(3) -0.003(3) 0.001(3)
N1 0.060(7) 0.075(7) 0.115(8) 0.027(6) -0.039(6) -0.021(6)
N2 0.096(8) 0.082(7) 0.062(6) -0.013(5) 0.003(5) -0.056(7)
O2W 0.111(9) 0.191(12) 0.129(9) 0.048(8) -0.037(7) -0.052(9)
O1W 0.040(4) 0.039(4) 0.111(6) 0.003(4) -0.001(4) -0.012(3)

loop_
_atom_type_symbol
_atom_type_description
_atom_type_scat_dispersion_real
_atom_type_scat_dispersion_imag
_atom_type_scat_source
C C 0.0033 0.0016 'International Tables Vol C Tables 4.2.6.8 and 6.1.1.4'
H H 0.0000 0.0000 'International Tables Vol C Tables 4.2.6.8 and 6.1.1.4'
O O 0.0106 0.0060 'International Tables Vol C Tables 4.2.6.8 and 6.1.1.4'
Cd Cd -0.8075 1.2024 'International Tables Vol C Tables 4.2.6.8 and 6.1.1.4'
N N 0.0061 0.0033 'International Tables Vol C Tables 4.2.6.8 and 6.1.1.4'

loop_
_geom_angle_atom_site_label_1
_geom_angle_atom_site_label_2
_geom_angle_atom_site_label_3
_geom_angle
_geom_angle_site_symmetry_1
_geom_angle_site_symmetry_3
O5 Cd1 O6 147.9(3) 1_455 2_756
O5 Cd1 O3 84.7(2) 1_455 .
O6 Cd1 O3 84.3(2) 2_756 .
O5 Cd1 O4 87.7(2) 1_455 2_656
O6 Cd1 O4 86.4(2) 2_756 2_656
O3 Cd1 O4 149.0(2) . 2_656
O5 Cd1 O7 109.9(3) 1_455 2_666
O6 Cd1 O7 100.4(2) 2_756 2_666
O3 Cd1 O7 129.4(2) . 2_666
O4 Cd1 O7 81.4(2) 2_656 2_666
O5 Cd1 O8 94.6(3) 1_455 2_666
O6 Cd1 O8 112.5(3) 2_756 2_666
O3 Cd1 O8 78.5(2) . 2_666
O4 Cd1 O8 132.1(2) 2_656 2_666
O7 Cd1 O8 52.9(2) 2_666 2_666
O5 Cd1 C33 102.8(3) 1_455 2_666
O6 Cd1 C33 109.1(3) 2_756 2_666
O3 Cd1 C33 104.1(3) . 2_666
O4 Cd1 C33 106.9(2) 2_656 2_666
O7 Cd1 C33 26.6(2) 2_666 2_666
O8 Cd1 C33 26.3(2) 2_666 2_666
O5 Cd1 Cd1 58.7(2) 1_455 2_656
O6 Cd1 Cd1 89.23(18) 2_756 2_656
O3 Cd1 Cd1 74.63(15) . 2_656
O4 Cd1 Cd1 75.75(14) 2_656 2_656
O7 Cd1 Cd1 154.58(16) 2_666 2_656
O8 Cd1 Cd1 143.37(18) 2_666 2_656
C33 Cd1 Cd1 161.5(2) 2_666 2_656
O1 Cd2 O1W 119.1(3) . .
O1 Cd2 O9 83.9(3) . .
O1W Cd2 O9 94.6(3) . .
O1 Cd2 O7 151.6(3) . 1_455
O1W Cd2 O7 86.6(2) . 1_455
O9 Cd2 O7 81.9(3) . 1_455
O1 Cd2 O10 110.8(3) . .
O1W Cd2 O10 85.1(3) . .
O9 Cd2 O10 163.3(3) . .
O7 Cd2 O10 81.4(3) 1_455 .
O1 Cd2 O18 88.6(3) . 1_455
O1W Cd2 O18 152.0(2) . 1_455
O9 Cd2 O18 91.7(3) . 1_455
O7 Cd2 O18 67.4(2) 1_455 1_455
O10 Cd2 O18 81.1(2) . 1_455
C24 C1 C28 118.1(7) . .
C24 C1 C2 118.5(7) . .
C28 C1 C2 123.4(7) . .
C3 C2 C56 111.2(7) . .
C3 C2 C1 112.7(6) . .
C56 C2 C1 112.2(7) . .
C3 C2 H2 106.8 . .
C56 C2 H2 106.8 . .
C1 C2 H2 106.8 . .
C25 C3 C4 118.0(7) . .
C25 C3 C2 122.4(7) . .
C4 C3 C2 119.5(7) . .
C5 C4 O12 124.0(8) . .
C5 C4 C3 119.3(8) . .
O12 C4 C3 116.8(7) . .
C6 C5 C4 121.3(9) . .
C6 C5 H5 119.3 . .
C4 C5 H5 119.3 . .
C5 C6 C7 121.5(8) . .
C5 C6 O11 123.7(8) . .
C7 C6 O11 114.6(8) . .
C5 C6 O11' 120.7(13) . .
C7 C6 O11' 112.6(12) . .
O11 C6 O11' 27.7(9) . .
C25 C7 C6 116.2(8) . .
C25 C7 C8 123.4(7) . .
C6 C7 C8 120.4(7) . .
C9 C8 C7 114.1(7) . .
C9 C8 C41 113.2(7) . .
C7 C8 C41 109.9(7) . .
C9 C8 H8 106.3 . .
C7 C8 H8 106.3 . .
C41 C8 H8 106.3 . .
C10 C9 C26 115.0(7) . .
C10 C9 C8 119.5(7) . .
C26 C9 C8 125.3(8) . .
C9 C10 C11 124.1(8) . .
C9 C10 O18 120.4(7) . .
C11 C10 O18 115.4(7) . .
C12 C11 C10 118.8(8) . .
C12 C11 H11 120.6 . .
C10 C11 H11 120.6 . .
C11 C12 O17 125.1(7) . .
C11 C12 C13 120.9(7) . .
O17 C12 C13 113.9(7) . .
C26 C13 C12 116.5(7) . .
C26 C13 C14 123.5(7) . .
C12 C13 C14 120.0(7) . .
C15 C14 C46 110.9(7) . .
C15 C14 C13 113.0(6) . .
C46 C14 C13 113.3(7) . .
C15 C14 H14 106.4 . .
C46 C14 H14 106.4 . .
C13 C14 H14 106.4 . .
C27 C15 C16 115.2(7) . .
C27 C15 C14 121.0(7) . .
C16 C15 C14 123.4(7) . .
C17 C16 O16 119.4(7) . .
C17 C16 C15 122.7(7) . .
O16 C16 C15 117.9(7) . .
C16 C17 C18 118.6(7) . .
C16 C17 H17 120.7 . .
C18 C17 H17 120.7 . .
C19 C18 O15 116.7(7) . .
C19 C18 C17 121.0(7) . .
O15 C18 C17 122.3(7) . .
C27 C19 C18 117.5(7) . .
C27 C19 C20 119.8(7) . .
C18 C19 C20 122.3(7) . .
C21 C20 C51 115.0(7) . .
C21 C20 C19 111.2(6) . .
C51 C20 C19 107.6(7) . .
C21 C20 H20 107.6 . .
C51 C20 H20 107.6 . .
C19 C20 H20 107.6 . .
C22 C21 C28 117.3(7) . .
C22 C21 C20 119.8(7) . .
C28 C21 C20 122.9(8) . .
C21 C22 O14 115.6(7) . .
C21 C22 C23 122.0(7) . .
O14 C22 C23 122.3(7) . .
C24 C23 C22 118.8(8) . .
C24 C23 H23 120.6 . .
C22 C23 H23 120.6 . .
O13 C24 C1 116.6(7) . .
O13 C24 C23 122.3(7) . .
C1 C24 C23 121.1(8) . .
C7 C25 C3 123.5(8) . .
C7 C25 H25 118.2 . .
C3 C25 H25 118.2 . .
C13 C26 C9 124.7(8) . .
C13 C26 H26 117.7 . .
C9 C26 H26 117.7 . .
C19 C27 C15 124.6(7) . .
C19 C27 H27 117.7 . .
C15 C27 H27 117.7 . .
C21 C28 C1 122.7(8) . .
C21 C28 H28 118.7 . .
C1 C28 H28 118.7 . .
O12 C29 C30 113.8(10) . .
O12 C29 H29A 108.8 . .
C30 C29 H29A 108.8 . .
O12 C29 H29B 108.8 . .
C30 C29 H29B 108.8 . .
H29A C29 H29B 107.7 . .
O2 C30 O1 125.7(11) . .
O2 C30 C29 124.1(10) . .
O1 C30 C29 110.3(11) . .
O18 C32 C33 109.3(7) . .
O18 C32 H32A 109.8 . .
C33 C32 H32A 109.8 . .
O18 C32 H32B 109.8 . .
C33 C32 H32B 109.8 . .
H32A C32 H32B 108.3 . .
O8 C33 O7 123.6(9) . .
O8 C33 C32 117.1(8) . .
O7 C33 C32 119.3(8) . .
O8 C33 Cd1 62.6(5) . 2_666
O7 C33 Cd1 61.1(5) . 2_666
C32 C33 Cd1 176.4(7) . 2_666
O17 C34 H34A 109.5 . .
O17 C34 H34B 109.5 . .
H34A C34 H34B 109.5 . .
O17 C34 H34C 109.5 . .
H34A C34 H34C 109.5 . .
H34B C34 H34C 109.5 . .
O16 C35 C36 117.3(8) . .
O16 C35 H35A 108.0 . .
C36 C35 H35A 108.0 . .
O16 C35 H35B 108.0 . .
C36 C35 H35B 108.0 . .
H35A C35 H35B 107.2 . .
O5 C36 O6 126.1(9) . .
O5 C36 C35 115.7(9) . .
O6 C36 C35 118.1(9) . .
O15 C37 H37A 109.5 . .
O15 C37 H37B 109.5 . .
H37A C37 H37B 109.5 . .
O15 C37 H37C 109.5 . .
H37A C37 H37C 109.5 . .
H37B C37 H37C 109.5 . .
O14 C38 C39 112.8(7) . .
O14 C38 H38A 109.0 . .
C39 C38 H38A 109.0 . .
O14 C38 H38B 109.0 . .
C39 C38 H38B 109.0 . .
H38A C38 H38B 107.8 . .
O3 C39 O4 128.0(7) . .
O3 C39 C38 115.6(7) . .
O4 C39 C38 116.3(7) . .
O13 C40 H40A 109.5 . .
O13 C40 H40B 109.5 . .
H40A C40 H40B 109.5 . .
O13 C40 H40C 109.5 . .
H40A C40 H40C 109.5 . .
H40B C40 H40C 109.5 . .
C42 C41 C8 112.7(8) . .
C42 C41 H41A 109.1 . .
C8 C41 H41A 109.1 . .
C42 C41 H41B 109.1 . .
C8 C41 H41B 109.1 . .
H41A C41 H41B 107.8 . .
C41 C42 C43 112.8(10) . .
C41 C42 H42A 109.0 . .
C43 C42 H42A 109.0 . .
C41 C42 H42B 109.0 . .
C43 C42 H42B 109.0 . .
H42A C42 H42B 107.8 . .
C44 C43 C42 116.9(14) . .
C44 C43 H43A 108.1 . .
C42 C43 H43A 108.1 . .
C44 C43 H43B 108.1 . .
C42 C43 H43B 108.1 . .
H43A C43 H43B 107.3 . .
C45 C44 C43 118.5(18) . .
C45 C44 H44A 107.7 . .
C43 C44 H44A 107.7 . .
C45 C44 H44B 107.7 . .
C43 C44 H44B 107.7 . .
H44A C44 H44B 107.1 . .
C44 C45 H45A 109.5 . .
C44 C45 H45B 109.5 . .
H45A C45 H45B 109.5 . .
C44 C45 H45C 109.5 . .
H45A C45 H45C 109.5 . .
H45B C45 H45C 109.5 . .
C47 C46 C14 113.9(8) . .
C47 C46 H46A 108.8 . .
C14 C46 H46A 108.8 . .
C47 C46 H46B 108.8 . .
C14 C46 H46B 108.8 . .
H46A C46 H46B 107.7 . .
C46 C47 C48 112.9(10) . .
C46 C47 H47A 109.0 . .
C48 C47 H47A 109.0 . .
C46 C47 H47B 109.0 . .
C48 C47 H47B 109.0 . .
H47A C47 H47B 107.8 . .
C49' C48 C49 77(4) . .
C49' C48 C47 109(3) . .
C49 C48 C47 111.6(14) . .
C50 C49 C48 112(2) . .
C48 C49' C50' 94.3(8) . .
C20 C51 C52 113.8(8) . .
C20 C51 H51A 108.8 . .
C52 C51 H51A 108.8 . .
C20 C51 H51B 108.8 . .
C52 C51 H51B 108.8 . .
H51A C51 H51B 107.7 . .
C53 C52 C51 113.8(11) . .
C53 C52 H52A 108.8 . .
C51 C52 H52A 108.8 . .
C53 C52 H52B 108.8 . .
C51 C52 H52B 108.8 . .
H52A C52 H52B 107.7 . .
C52 C53 C54 112.2(14) . .
C52 C53 H53A 109.2 . .
C54 C53 H53A 109.2 . .
C52 C53 H53B 109.2 . .
C54 C53 H53B 109.2 . .
H53A C53 H53B 107.9 . .
C55 C54 C53 110(2) . .
C55 C54 H54A 109.7 . .
C53 C54 H54A 109.7 . .
C55 C54 H54B 109.7 . .
C53 C54 H54B 109.7 . .
H54A C54 H54B 108.2 . .
C57 C56 C2 114.4(8) . .
C57 C56 H56A 108.7 . .
C2 C56 H56A 108.7 . .
C57 C56 H56B 108.7 . .
C2 C56 H56B 108.7 . .
H56A C56 H56B 107.6 . .
C58 C57 C56 113.9(9) . .
C58 C57 H57A 108.8 . .
C56 C57 H57A 108.8 . .
C58 C57 H57B 108.8 . .
C56 C57 H57B 108.8 . .
H57A C57 H57B 107.7 . .
C57 C58 C59 118.4(12) . .
C57 C58 H58A 107.7 . .
C59 C58 H58A 107.7 . .
C57 C58 H58B 107.7 . .
C59 C58 H58B 107.7 . .
H58A C58 H58B 107.1 . .
C60 C59 C58 115.0(16) . .
C60 C59 H59A 108.5 . .
C58 C59 H59A 108.5 . .
C60 C59 H59B 108.5 . .
C58 C59 H59B 108.5 . .
H59A C59 H59B 107.5 . .
C59 C60 H60A 109.5 . .
C59 C60 H60B 109.5 . .
H60A C60 H60B 109.5 . .
C59 C60 H60C 109.5 . .
H60A C60 H60C 109.5 . .
H60B C60 H60C 109.5 . .
O9 C61 N1 124.2(14) . .
O9 C61 H61 117.9 . .
N1 C61 H61 117.9 . .
N1 C62 H62A 109.5 . .
N1 C62 H62B 109.5 . .
H62A C62 H62B 109.5 . .
N1 C62 H62C 109.5 . .
H62A C62 H62C 109.5 . .
H62B C62 H62C 109.5 . .
N1 C63 H63A 109.5 . .
N1 C63 H63B 109.5 . .
H63A C63 H63B 109.5 . .
N1 C63 H63C 109.5 . .
H63A C63 H63C 109.5 . .
H63B C63 H63C 109.5 . .
O10 C64 N2 127(2) . .
O10 C64' C65' 160(4) . .
O10 C64' N2 117(4) . .
C65' C64' N2 76(3) . .
C64' C65' N2 54(2) . .
C30 O1 Cd2 116.2(8) . .
C39 O3 Cd1 130.4(5) . .
C39 O4 Cd1 127.4(5) . 2_656
C36 O5 Cd1 156.8(7) . 1_655
C36 O6 Cd1 108.5(6) . 2_756
C33 O7 Cd2 121.8(6) . 1_655
C33 O7 Cd1 92.3(5) . 2_666
Cd2 O7 Cd1 144.4(3) 1_655 2_666
C33 O8 Cd1 91.2(6) . 2_666
C61 O9 Cd2 130.3(9) . .
C64' O10 C64 63(2) . .
C64' O10 Cd2 118(2) . .
C64 O10 Cd2 131.7(10) . .
C31 O11 C6 117.9(10) . .
C31' O11' C6 114(2) . .
C4 O12 C29 119.1(7) . .
C24 O13 C40 117.9(7) . .
C22 O14 C38 117.5(6) . .
C18 O15 C37 117.7(7) . .
C16 O16 C35 114.8(7) . .
C12 O17 C34 116.7(6) . .
C10 O18 C32 115.9(6) . .
C10 O18 Cd2 120.4(4) . 1_655
C32 O18 Cd2 114.5(5) . 1_655
C61 N1 C62 124.5(13) . .
C61 N1 C63 117.3(12) . .
C62 N1 C63 118.2(12) . .
C64 N2 C66 128(2) . .
C64 N2 C64' 53.5(19) . .
C66 N2 C64' 179(3) . .
C64 N2 C65 130.4(17) . .
C66 N2 C65 101.0(19) . .
C64' N2 C65 78(2) . .
C64 N2 C66' 65.8(18) . .
C66 N2 C66' 63(2) . .
C64' N2 C66' 118(2) . .
C65 N2 C66' 164(2) . .
C64 N2 C65' 102.3(17) . .
C66 N2 C65' 129(2) . .
C64' N2 C65' 50(2) . .
C65 N2 C65' 35.0(12) . .
C66' N2 C65' 156(2) . .
Cd2 O1W H1B 101(8) . .
Cd2 O1W H1A 97(8) . .
H1B O1W H1A 110(3) . .

loop_
_geom_bond_atom_site_label_1
_geom_bond_atom_site_label_2
_geom_bond_distance
_geom_bond_site_symmetry_2
Cd1 O5 2.236(7) 1_455
Cd1 O6 2.250(6) 2_756
Cd1 O3 2.288(6) .
Cd1 O4 2.323(5) 2_656
Cd1 O7 2.402(6) 2_666
Cd1 O8 2.434(7) 2_666
Cd1 C33 2.742(9) 2_666
Cd1 Cd1 3.3813(12) 2_656
Cd2 O1 2.148(8) .
Cd2 O1W 2.247(7) .
Cd2 O9 2.286(9) .
Cd2 O7 2.322(6) 1_455
Cd2 O10 2.334(8) .
Cd2 O18 2.418(5) 1_455
C1 C24 1.388(11) .
C1 C28 1.395(11) .
C1 C2 1.546(11) .
C2 C3 1.524(11) .
C2 C56 1.539(12) .
C2 H2 0.9800 .
C3 C25 1.385(11) .
C3 C4 1.388(11) .
C4 C5 1.367(12) .
C4 O12 1.374(10) .
C5 C6 1.360(12) .
C5 H5 0.9300 .
C6 C7 1.387(12) .
C6 O11 1.441(12) .
C6 O11' 1.46(3) .
C7 C25 1.372(11) .
C7 C8 1.526(11) .
C8 C9 1.515(11) .
C8 C41 1.545(13) .
C8 H8 0.9800 .
C9 C10 1.370(11) .
C9 C26 1.400(11) .
C10 C11 1.389(12) .
C10 O18 1.413(9) .
C11 C12 1.369(11) .
C11 H11 0.9300 .
C12 O17 1.371(9) .
C12 C13 1.420(11) .
C13 C26 1.384(11) .
C13 C14 1.537(11) .
C14 C15 1.469(11) .
C14 C46 1.518(11) .
C14 H14 0.9800 .
C15 C27 1.407(10) .
C15 C16 1.408(11) .
C16 C17 1.364(11) .
C16 O16 1.382(9) .
C17 C18 1.413(11) .
C17 H17 0.9300 .
C18 C19 1.390(11) .
C18 O15 1.394(9) .
C19 C27 1.363(10) .
C19 C20 1.537(10) .
C20 C21 1.508(11) .
C20 C51 1.512(12) .
C20 H20 0.9800 .
C21 C22 1.382(11) .
C21 C28 1.393(11) .
C22 O14 1.390(9) .
C22 C23 1.399(11) .
C23 C24 1.389(11) .
C23 H23 0.9300 .
C24 O13 1.364(9) .
C25 H25 0.9300 .
C26 H26 0.9300 .
C27 H27 0.9300 .
C28 H28 0.9300 .
C29 O12 1.432(11) .
C29 C30 1.500(15) .
C29 H29A 0.9700 .
C29 H29B 0.9700 .
C30 O2 1.208(13) .
C30 O1 1.284(12) .
C31 O11 1.430(16) .
C31' O11' 1.451(19) .
C32 O18 1.416(10) .
C32 C33 1.525(12) .
C32 H32A 0.9700 .
C32 H32B 0.9700 .
C33 O8 1.215(11) .
C33 O7 1.230(10) .
C33 Cd1 2.742(9) 2_666
C34 O17 1.424(10) .
C34 H34A 0.9600 .
C34 H34B 0.9600 .
C34 H34C 0.9600 .
C35 O16 1.405(10) .
C35 C36 1.510(12) .
C35 H35A 0.9700 .
C35 H35B 0.9700 .
C36 O5 1.227(10) .
C36 O6 1.262(11) .
C37 O15 1.405(10) .
C37 H37A 0.9600 .
C37 H37B 0.9600 .
C37 H37C 0.9600 .
C38 O14 1.434(10) .
C38 C39 1.534(11) .
C38 H38A 0.9700 .
C38 H38B 0.9700 .
C39 O3 1.214(10) .
C39 O4 1.269(10) .
C40 O13 1.421(12) .
C40 H40A 0.9600 .
C40 H40B 0.9600 .
C40 H40C 0.9600 .
C41 C42 1.502(13) .
C41 H41A 0.9700 .
C41 H41B 0.9700 .
C42 C43 1.535(17) .
C42 H42A 0.9700 .
C42 H42B 0.9700 .
C43 C44 1.47(2) .
C43 H43A 0.9700 .
C43 H43B 0.9700 .
C44 C45 1.42(2) .
C44 H44A 0.9700 .
C44 H44B 0.9700 .
C45 H45A 0.9600 .
C45 H45B 0.9600 .
C45 H45C 0.9600 .
C46 C47 1.502(13) .
C46 H46A 0.9700 .
C46 H46B 0.9700 .
C47 C48 1.522(16) .
C47 H47A 0.9700 .
C47 H47B 0.9700 .
C48 C49' 1.498(10) .
C48 C49 1.51(2) .
C49 C50 1.46(3) .
C49' C50' 1.501(10) .
C51 C52 1.538(13) .
C51 H51A 0.9700 .
C51 H51B 0.9700 .
C52 C53 1.462(17) .
C52 H52A 0.9700 .
C52 H52B 0.9700 .
C53 C54 1.62(2) .
C53 H53A 0.9700 .
C53 H53B 0.9700 .
C54 C55 1.55(4) .
C54 H54A 0.9700 .
C54 H54B 0.9700 .
C56 C57 1.515(12) .
C56 H56A 0.9700 .
C56 H56B 0.9700 .
C57 C58 1.492(15) .
C57 H57A 0.9700 .
C57 H57B 0.9700 .
C58 C59 1.500(17) .
C58 H58A 0.9700 .
C58 H58B 0.9700 .
C59 C60 1.48(2) .
C59 H59A 0.9700 .
C59 H59B 0.9700 .
C60 H60A 0.9600 .
C60 H60B 0.9600 .
C60 H60C 0.9600 .
C61 O9 1.223(14) .
C61 N1 1.292(15) .
C61 H61 0.9300 .
C62 N1 1.439(16) .
C62 H62A 0.9600 .
C62 H62B 0.9600 .
C62 H62C 0.9600 .
C63 N1 1.442(18) .
C63 H63A 0.9600 .
C63 H63B 0.9600 .
C63 H63C 0.9600 .
C64 O10 1.233(19) .
C64 N2 1.27(2) .
C65 N2 1.48(2) .
C66 N2 1.39(2) .
C64' O10 1.15(4) .
C64' C65' 1.39(6) .
C64' N2 1.47(5) .
C65' N2 1.76(4) .
C66' N2 1.60(5) .
O4 Cd1 2.323(5) 2_656
O5 Cd1 2.236(7) 1_655
O6 Cd1 2.250(6) 2_756
O7 Cd2 2.322(6) 1_655
O7 Cd1 2.402(6) 2_666
O8 Cd1 2.434(7) 2_666
O18 Cd2 2.418(5) 1_655
O1W H1B 0.88(2) .
O1W H1A 0.88(2) .

loop_
_geom_hbond_atom_site_label_D
_geom_hbond_atom_site_label_H
_geom_hbond_atom_site_label_A
_geom_hbond_distance_DH
_geom_hbond_distance_HA
_geom_hbond_distance_DA
_geom_hbond_angle_DHA
_geom_hbond_site_symmetry_A
O1W H1B O15 0.88(2) 1.98(5) 2.785(8) 153(10) 1_465
O1W H1A O4 0.88(2) 1.89(6) 2.675(9) 148(10) 1_465

loop_
_geom_torsion_atom_site_label_1
_geom_torsion_atom_site_label_2
_geom_torsion_atom_site_label_3
_geom_torsion_atom_site_label_4
_geom_torsion
_geom_torsion_site_symmetry_1
_geom_torsion_site_symmetry_4
C24 C1 C2 C3 75.8(9) . .
C28 C1 C2 C3 -106.8(8) . .
C24 C1 C2 C56 -157.8(7) . .
C28 C1 C2 C56 19.6(10) . .
C56 C2 C3 C25 -76.3(10) . .
C1 C2 C3 C25 50.7(11) . .
C56 C2 C3 C4 99.3(10) . .
C1 C2 C3 C4 -133.7(8) . .
C25 C3 C4 C5 -1.0(14) . .
C2 C3 C4 C5 -176.8(9) . .
C25 C3 C4 O12 -179.9(8) . .
C2 C3 C4 O12 4.3(13) . .
O12 C4 C5 C6 -179.6(10) . .
C3 C4 C5 C6 1.6(16) . .
C4 C5 C6 C7 0.5(17) . .
C4 C5 C6 O11 -174.0(11) . .
C4 C5 C6 O11' 153.3(15) . .
C5 C6 C7 C25 -3.1(15) . .
O11 C6 C7 C25 171.9(10) . .
O11' C6 C7 C25 -157.9(14) . .
C5 C6 C7 C8 178.2(9) . .
O11 C6 C7 C8 -6.9(14) . .
O11' C6 C7 C8 23.4(17) . .
C25 C7 C8 C9 -45.2(12) . .
C6 C7 C8 C9 133.5(9) . .
C25 C7 C8 C41 83.2(10) . .
C6 C7 C8 C41 -98.1(10) . .
C7 C8 C9 C10 -89.8(9) . .
C41 C8 C9 C10 143.6(7) . .
C7 C8 C9 C26 94.9(10) . .
C41 C8 C9 C26 -31.8(11) . .
C26 C9 C10 C11 0.3(11) . .
C8 C9 C10 C11 -175.5(8) . .
C26 C9 C10 O18 175.2(7) . .
C8 C9 C10 O18 -0.7(11) . .
C9 C10 C11 C12 0.2(12) . .
O18 C10 C11 C12 -174.9(7) . .
C10 C11 C12 O17 177.0(8) . .
C10 C11 C12 C13 0.6(12) . .
C11 C12 C13 C26 -1.9(11) . .
O17 C12 C13 C26 -178.6(7) . .
C11 C12 C13 C14 177.3(7) . .
O17 C12 C13 C14 0.6(10) . .
C26 C13 C14 C15 -104.0(8) . .
C12 C13 C14 C15 76.8(9) . .
C26 C13 C14 C46 23.1(10) . .
C12 C13 C14 C46 -156.1(7) . .
C46 C14 C15 C27 -68.6(9) . .
C13 C14 C15 C27 59.8(10) . .
C46 C14 C15 C16 103.4(9) . .
C13 C14 C15 C16 -128.2(8) . .
C27 C15 C16 C17 -5.4(12) . .
C14 C15 C16 C17 -177.8(8) . .
C27 C15 C16 O16 173.6(7) . .
C14 C15 C16 O16 1.1(11) . .
O16 C16 C17 C18 -171.4(7) . .
C15 C16 C17 C18 7.6(13) . .
C16 C17 C18 C19 -4.7(13) . .
C16 C17 C18 O15 178.1(8) . .
O15 C18 C19 C27 177.3(7) . .
C17 C18 C19 C27 -0.1(12) . .
O15 C18 C19 C20 -9.5(12) . .
C17 C18 C19 C20 173.1(8) . .
C27 C19 C20 C21 -58.9(10) . .
C18 C19 C20 C21 128.1(8) . .
C27 C19 C20 C51 67.9(9) . .
C18 C19 C20 C51 -105.1(9) . .
C51 C20 C21 C22 163.1(7) . .
C19 C20 C21 C22 -74.3(9) . .
C51 C20 C21 C28 -15.9(10) . .
C19 C20 C21 C28 106.7(8) . .
C28 C21 C22 O14 -180.0(6) . .
C20 C21 C22 O14 0.9(10) . .
C28 C21 C22 C23 -2.8(11) . .
C20 C21 C22 C23 178.1(6) . .
C21 C22 C23 C24 -0.4(11) . .
O14 C22 C23 C24 176.6(6) . .
C28 C1 C24 O13 179.2(6) . .
C2 C1 C24 O13 -3.3(10) . .
C28 C1 C24 C23 -3.2(11) . .
C2 C1 C24 C23 174.2(7) . .
C22 C23 C24 O13 -179.1(7) . .
C22 C23 C24 C1 3.5(11) . .
C6 C7 C25 C3 3.8(13) . .
C8 C7 C25 C3 -177.5(8) . .
C4 C3 C25 C7 -1.8(13) . .
C2 C3 C25 C7 173.9(8) . .
C12 C13 C26 C9 2.5(11) . .
C14 C13 C26 C9 -176.7(7) . .
C10 C9 C26 C13 -1.8(11) . .
C8 C9 C26 C13 173.8(7) . .
C18 C19 C27 C15 2.3(12) . .
C20 C19 C27 C15 -171.1(7) . .
C16 C15 C27 C19 0.3(12) . .
C14 C15 C27 C19 172.9(7) . .
C22 C21 C28 C1 3.1(11) . .
C20 C21 C28 C1 -177.8(7) . .
C24 C1 C28 C21 -0.2(11) . .
C2 C1 C28 C21 -177.5(7) . .
O12 C29 C30 O2 9.1(14) . .
O12 C29 C30 O1 -170.0(8) . .
O18 C32 C33 O8 165.1(9) . .
O18 C32 C33 O7 -15.8(13) . .
O18 C32 C33 Cd1 -111(10) . 2_666
O16 C35 C36 O5 -159.5(8) . .
O16 C35 C36 O6 23.2(11) . .
O14 C38 C39 O3 -146.2(7) . .
O14 C38 C39 O4 36.4(10) . .
C9 C8 C41 C42 -61.5(10) . .
C7 C8 C41 C42 169.7(8) . .
C8 C41 C42 C43 -171.4(10) . .
C41 C42 C43 C44 177.2(16) . .
C42 C43 C44 C45 -171(2) . .
C15 C14 C46 C47 -59.4(10) . .
C13 C14 C46 C47 172.3(7) . .
C14 C46 C47 C48 172.7(9) . .
C46 C47 C48 C49' -104(4) . .
C46 C47 C48 C49 172.5(15) . .
C49' C48 C49 C50 79(4) . .
C47 C48 C49 C50 -176(2) . .
C49 C48 C49' C50' -83(8) . .
C47 C48 C49' C50' 168(8) . .
C21 C20 C51 C52 -170.8(7) . .
C19 C20 C51 C52 64.6(9) . .
C20 C51 C52 C53 -175.3(10) . .
C51 C52 C53 C54 177.0(14) . .
C52 C53 C54 C55 -174(2) . .
C3 C2 C56 C57 -64.8(10) . .
C1 C2 C56 C57 168.0(7) . .
C2 C56 C57 C58 175.1(8) . .
C56 C57 C58 C59 179.0(11) . .
C57 C58 C59 C60 179.6(12) . .
O10 C64' C65' N2 133(13) . .
O2 C30 O1 Cd2 -17.4(14) . .
C29 C30 O1 Cd2 161.6(6) . .
O1W Cd2 O1 C30 71.0(8) . .
O9 Cd2 O1 C30 162.9(8) . .
O7 Cd2 O1 C30 -136.7(7) 1_455 .
O10 Cd2 O1 C30 -25.2(8) . .
O18 Cd2 O1 C30 -105.2(7) 1_455 .
O4 C39 O3 Cd1 -24.7(12) . .
C38 C39 O3 Cd1 158.3(5) . .
O5 Cd1 O3 C39 -38.2(7) 1_455 .
O6 Cd1 O3 C39 111.6(7) 2_756 .
O4 Cd1 O3 C39 38.4(9) 2_656 .
O7 Cd1 O3 C39 -149.6(7) 2_666 .
O8 Cd1 O3 C39 -134.0(7) 2_666 .
C33 Cd1 O3 C39 -140.1(7) 2_666 .
Cd1 Cd1 O3 C39 20.8(7) 2_656 .
O3 C39 O4 Cd1 6.6(12) . 2_656
C38 C39 O4 Cd1 -176.3(5) . 2_656
O6 C36 O5 Cd1 -15(2) . 1_655
C35 C36 O5 Cd1 168.3(12) . 1_655
O5 C36 O6 Cd1 3.1(10) . 2_756
C35 C36 O6 Cd1 -179.8(5) . 2_756
O8 C33 O7 Cd2 172.5(8) . 1_655
C32 C33 O7 Cd2 -6.5(12) . 1_655
Cd1 C33 O7 Cd2 169.4(7) 2_666 1_655
O8 C33 O7 Cd1 3.1(11) . 2_666
C32 C33 O7 Cd1 -175.9(8) . 2_666
O7 C33 O8 Cd1 -3.1(11) . 2_666
C32 C33 O8 Cd1 175.9(8) . 2_666
N1 C61 O9 Cd2 -163.4(9) . .
O1 Cd2 O9 C61 -169.5(12) . .
O1W Cd2 O9 C61 -50.7(12) . .
O7 Cd2 O9 C61 35.2(11) 1_455 .
O10 Cd2 O9 C61 37.9(19) . .
O18 Cd2 O9 C61 102.0(11) 1_455 .
C65' C64' O10 C64 -130(13) . .
N2 C64' O10 C64 -3(2) . .
C65' C64' O10 Cd2 105(12) . .
N2 C64' O10 Cd2 -127(2) . .
N2 C64 O10 C64' 3(3) . .
N2 C64 O10 Cd2 108.0(17) . .
O1 Cd2 O10 C64' 134(3) . .
O1W Cd2 O10 C64' 15(3) . .
O9 Cd2 O10 C64' -75(3) . .
O7 Cd2 O10 C64' -73(3) 1_455 .
O18 Cd2 O10 C64' -141(3) 1_455 .
O1 Cd2 O10 C64 56.4(17) . .
O1W Cd2 O10 C64 -62.9(16) . .
O9 Cd2 O10 C64 -152.9(17) . .
O7 Cd2 O10 C64 -150.2(16) 1_455 .
O18 Cd2 O10 C64 141.5(16) 1_455 .
C5 C6 O11 C31 8.7(19) . .
C7 C6 O11 C31 -166.2(12) . .
O11' C6 O11 C31 102(3) . .
C5 C6 O11' C31' 37(3) . .
C7 C6 O11' C31' -168(2) . .
O11 C6 O11' C31' -68(3) . .
C5 C4 O12 C29 32.4(15) . .
C3 C4 O12 C29 -148.7(9) . .
C30 C29 O12 C4 -99.9(11) . .
C1 C24 O13 C40 -161.2(9) . .
C23 C24 O13 C40 21.3(13) . .
C21 C22 O14 C38 -173.0(6) . .
C23 C22 O14 C38 9.9(10) . .
C39 C38 O14 C22 69.6(8) . .
C19 C18 O15 C37 160.7(8) . .
C17 C18 O15 C37 -21.9(12) . .
C17 C16 O16 C35 -73.6(10) . .
C15 C16 O16 C35 107.4(8) . .
C36 C35 O16 C16 84.9(9) . .
C11 C12 O17 C34 -9.4(12) . .
C13 C12 O17 C34 167.2(7) . .
C9 C10 O18 C32 96.9(9) . .
C11 C10 O18 C32 -87.8(9) . .
C9 C10 O18 Cd2 -118.1(6) . 1_655
C11 C10 O18 Cd2 57.2(8) . 1_655
C33 C32 O18 C10 175.9(7) . .
C33 C32 O18 Cd2 28.8(9) . 1_655
O9 C61 N1 C62 -176.4(13) . .
O9 C61 N1 C63 1.4(19) . .
O10 C64 N2 C66 176.3(15) . .
O10 C64 N2 C64' -3(2) . .
O10 C64 N2 C65 -16(3) . .
O10 C64 N2 C66' 166(3) . .
O10 C64 N2 C65' 8(2) . .
O10 C64' N2 C64 3(2) . .
C65' C64' N2 C64 167(3) . .
O10 C64' N2 C66 -147(83) . .
C65' C64' N2 C66 16(86) . .
O10 C64' N2 C65 172(4) . .
C65' C64' N2 C65 -23.8(19) . .
O10 C64' N2 C66' -9(4) . .
C65' C64' N2 C66' 155(2) . .
O10 C64' N2 C65' -164(5) . .
C64' C65' N2 C64 -11(3) . .
C64' C65' N2 C66 -179(2) . .
C64' C65' N2 C65 137(4) . .
C64' C65' N2 C66' -68(6) . .
